data_1517826
loop_
_publ_author_name
'Bernhardt, F.'
'Hoppe, R.'

_publ_section_title
;
 Das erste oxoferrat(I): zur konstitution von K3[FeO2] und K3[NiO2]
;
_journal_name_full 'Zeitschrift fur Anorganische und Allgemeine Chemie'
_journal_page_first 969
_journal_page_last 975
_journal_volume 619
_journal_year 1993
_chemical_formula_moiety 'Ni O2, 3(K)'
_chemical_formula_sum 'K3 Ni O2'
_chemical_formula_weight 208.0
_space_group_IT_number 92
_symmetry_cell_setting tetragonal
_symmetry_Int_Tables_number 92
_symmetry_space_group_name_Hall 'P 4abw 2nw'
_symmetry_space_group_name_H-M 'P 41 21 2'
_cell_angle_alpha 90.00
_cell_angle_beta 90.00
_cell_angle_gamma 90.00
_cell_formula_units_Z 4
_cell_length_a 6.036(1)
_cell_length_b 6.036(1)
_cell_length_c 14.059(5)
_cell_volume 512.2(2)
_diffrn_radiation_type MoK\a
_diffrn_radiation_wavelength 0.71069
_refine_ls_number_parameters 30
_refine_ls_number_reflns 755
_refine_ls_R_factor_gt 0.0870
_refine_ls_wR_factor_gt 0.0425
_cod_data_source_file K3NiO2.cif
_cod_data_source_block K3NiO2
_cod_database_code 1517826

loop_
_symmetry_equiv_pos_as_xyz
'x, y, z'
'-x, -y, z+1/2'
'x+1/2, -y+1/2, -z+3/4'
'-x+1/2, y+1/2, -z+1/4'
'-y, -x, -z+1/2'
'y, x, -z'
'y+1/2, -x+1/2, z+3/4'
'-y+1/2, x+1/2, z+1/4'

loop_
_atom_site_aniso_label
_atom_site_aniso_U_11
_atom_site_aniso_U_22
_atom_site_aniso_U_33
_atom_site_aniso_U_23
_atom_site_aniso_U_13
_atom_site_aniso_U_12
Ni1 0.0128(3) 0.0128(3) 0.0219(4) -0.0001(4) 0.0001(4) 0.0033(4)
O1 0.010(2) 0.015(2) 0.044(3) 0.000(4) -0.002(4) 0.0055(12)
K1 0.0372(10) 0.0372(10) 0.104(2) -0.0015(16) 0.0015(16) 0.0288(11)
K2 0.0237(11) 0.0197(11) 0.0197(7) -0.0038(8) 0.0008(9) 0.0012(10)

loop_
_atom_site_label
_atom_site_type_symbol
_atom_site_thermal_displace_type
_atom_site_fract_x
_atom_site_fract_y
_atom_site_fract_z
_atom_site_occupancy
_atom_site_U_iso_or_equiv
Ni1 Ni Uani 0.9949(2) 0.9949(2) 0.00000 1.000 0.0158(2)
O1 O Uani 0.7889(7) 0.1995(5) 0.9893(3) 1.000 0.0230(14)
K1 K Uani 0.4475(3) 0.4475(3) 0.00000 1.000 0.0595(8)
K2 K Uani 0.9787(3) 0.5191(3) 0.8768(3) 1.000 0.0210(6)

loop_
_atom_type_symbol
_atom_type_description
_atom_type_scat_dispersion_real
_atom_type_scat_dispersion_imag
_atom_type_scat_source
K K 0.2009 0.2494 ' International Tables Vol C Tables 4.2.6.8 and 6.1.1.4'
Ni Ni 0.3393 1.1124 ' International Tables Vol C Tables 4.2.6.8 and 6.1.1.4'
O O 0.0106 0.0060 ' International Tables Vol C Tables 4.2.6.8 and 6.1.1.4'

loop_
_geom_angle_atom_site_label_1
_geom_angle_atom_site_label_2
_geom_angle_atom_site_label_3
_geom_angle
_geom_angle_site_symmetry_1
_geom_angle_site_symmetry_3
_geom_angle_publ_flag
O1 Ni1 O1 179.61(19) 1_564 6_656 yes

loop_
_geom_bond_atom_site_label_1
_geom_bond_atom_site_label_2
_geom_bond_distance
_geom_bond_site_symmetry_2
_geom_bond_publ_flag
Ni1 O1 1.759(4) 1_564 yes
Ni1 O1 1.759(4) 6_656 yes
